data_4065293
loop_
_publ_author_name
'Williams, Gary L.'
'Parks, Christopher M.'
'Smith, C. Robert'
'Adams, Harry'
'Haynes, Anthony'
'Meijer, Anthony J. H. M.'
'Sunley, Glenn J.'
'Gaemers, Sander'

_publ_section_title
;
 Mechanistic Study of Rhodium/xantphos-Catalyzed Methanol Carbonylation
;
_journal_issue 22
_journal_name_full Organometallics
_journal_page_first 6166
_journal_paper_doi 10.1021/om2006968
_journal_volume 30
_journal_year 2011
_chemical_formula_sum 'C45 H40 B Cl6 F4 I N O2 P2 Rh'
_chemical_formula_weight 1218.04
_chemical_name_systematic
;
 ?
;
_space_group_IT_number 14
_symmetry_cell_setting monoclinic
_symmetry_space_group_name_Hall '-P 2yn'
_symmetry_space_group_name_H-M 'P 1 21/n 1'
_atom_sites_solution_hydrogens geom
_atom_sites_solution_primary direct
_atom_sites_solution_secondary difmap
_audit_creation_method SHELXL-97
_cell_angle_alpha 90.00
_cell_angle_beta 114.7440(10)
_cell_angle_gamma 90.00
_cell_formula_units_Z 4
_cell_length_a 21.1082(11)
_cell_length_b 11.8180(6)
_cell_length_c 21.4341(12)
_cell_measurement_reflns_used 4521
_cell_measurement_temperature 150(2)
_cell_measurement_theta_max 28.06
_cell_measurement_theta_min 2.47
_cell_volume 4856.0(4)
_computing_cell_refinement 'Bruker SMART'
_computing_data_collection 'Bruker SMART'
_computing_data_reduction 'Bruker SAINT'
_computing_molecular_graphics 'Bruker SHELXTL'
_computing_publication_material 'Bruker SHELXTL'
_computing_structure_refinement 'SHELXL-97 (Sheldrick, 1997)'
_computing_structure_solution 'SHELXS-97 (Sheldrick, 1990)'
_diffrn_ambient_temperature 150(2)
_diffrn_detector_area_resol_mean 100
_diffrn_measured_fraction_theta_full 0.974
_diffrn_measured_fraction_theta_max 0.941
_diffrn_measurement_device_type 'CCD area detector'
_diffrn_measurement_method 'phi and omega scans'
_diffrn_radiation_monochromator graphite
_diffrn_radiation_source 'fine-focus sealed tube'
_diffrn_radiation_type MoK\a
_diffrn_radiation_wavelength 0.71073
_diffrn_reflns_av_R_equivalents 0.0525
_diffrn_reflns_av_sigmaI/netI 0.0752
_diffrn_reflns_limit_h_max 27
_diffrn_reflns_limit_h_min -11
_diffrn_reflns_limit_k_max 9
_diffrn_reflns_limit_k_min -15
_diffrn_reflns_limit_l_max 22
_diffrn_reflns_limit_l_min -27
_diffrn_reflns_number 29725
_diffrn_reflns_theta_full 25.00
_diffrn_reflns_theta_max 28.11
_diffrn_reflns_theta_min 1.14
_diffrn_standards_decay_% 0
_diffrn_standards_number 0
_exptl_absorpt_coefficient_mu 1.437
_exptl_absorpt_correction_T_max 0.9447
_exptl_absorpt_correction_T_min 0.8464
_exptl_absorpt_correction_type multi-scan
_exptl_absorpt_process_details sadabs
_exptl_crystal_colour colourless
_exptl_crystal_density_diffrn 1.666
_exptl_crystal_density_method 'not measured'
_exptl_crystal_description needle
_exptl_crystal_F_000 2416
_exptl_crystal_size_max 0.12
_exptl_crystal_size_mid 0.04
_exptl_crystal_size_min 0.04
_refine_diff_density_max 1.501
_refine_diff_density_min -0.888
_refine_diff_density_rms 0.141
_refine_ls_extinction_method none
_refine_ls_goodness_of_fit_ref 1.046
_refine_ls_hydrogen_treatment constr
_refine_ls_matrix_type full
_refine_ls_number_parameters 568
_refine_ls_number_reflns 11138
_refine_ls_number_restraints 3
_refine_ls_restrained_S_all 1.048
_refine_ls_R_factor_all 0.0766
_refine_ls_R_factor_gt 0.0448
_refine_ls_shift/su_max 0.002
_refine_ls_shift/su_mean 0.000
_refine_ls_structure_factor_coef Fsqd
_refine_ls_weighting_details 'calc w=1/[\s^2^(Fo^2^)+(0.0349P)^2^+3.2656P] where P=(Fo^2^+2Fc^2^)/3'
_refine_ls_weighting_scheme calc
_refine_ls_wR_factor_gt 0.0884
_refine_ls_wR_factor_ref 0.1036
_reflns_number_gt 7589
_reflns_number_total 11138
_reflns_threshold_expression >2sigma(I)
_cod_data_source_file om2006968_si_002.cif
_cod_data_source_block haynes2_0m
_cod_depositor_comments
;
The following automatic conversions were performed:

'_symmetry_cell_setting' value 'Monoclinic' changed to 'monoclinic'
according to /home/saulius/struct/CIF-dictionaries/cif_core.dic
dictionary named 'cif_core.dic' version 2.4.1 from
2010-06-29.

'_exptl_absorpt_correction_type' value 'Multi-scan'
changed to 'multi-scan' according to
/home/saulius/struct/CIF-dictionaries/cif_core.dic dictionary named
'cif_core.dic' version 2.4.1 from 2010-06-29.

Automatic conversion script
Id: cif_fix_values 1715 2011-07-08 13:25:40Z adriana 
;
_cod_original_sg_symbol_H-M P2(1)/n
_cod_database_code 4065293

loop_
_symmetry_equiv_pos_as_xyz
'x, y, z'
'-x+1/2, y+1/2, -z+1/2'
'-x, -y, -z'
'x-1/2, -y-1/2, z-1/2'

loop_
_atom_site_label
_atom_site_type_symbol
_atom_site_fract_x
_atom_site_fract_y
_atom_site_fract_z
_atom_site_U_iso_or_equiv
_atom_site_adp_type
_atom_site_occupancy
_atom_site_symmetry_multiplicity
_atom_site_calc_flag
_atom_site_refinement_flags
_atom_site_disorder_assembly
_atom_site_disorder_group
Rh1 Rh 0.916576(14) 0.15121(3) 0.173962(17) 0.01105(9) Uani 1 1 d . A .
I1 I 0.778798(12) 0.15307(3) 0.135194(15) 0.01603(8) Uani 1 1 d . . .
P1 P 0.93180(5) 0.16238(10) 0.28755(6) 0.0131(2) Uani 1 1 d . . .
P2 P 0.89638(5) 0.20662(10) 0.06355(6) 0.0127(2) Uani 1 1 d . . .
N1 N 1.02079(17) 0.1724(3) 0.20398(19) 0.0155(8) Uani 1 1 d . . .
O1 O 0.90051(13) 0.3484(2) 0.18290(15) 0.0117(6) Uani 1 1 d . . .
O2 O 0.8771(3) -0.0761(5) 0.1574(5) 0.0197(14) Uiso 0.474(10) 1 d PDU A 1
O2' O 0.8780(3) -0.0760(6) 0.1306(4) 0.0332(15) Uiso 0.526(10) 1 d PDU A 2
C1 C 0.86718(19) 0.4065(4) 0.1199(2) 0.0139(9) Uani 1 1 d . . .
C2 C 0.86264(19) 0.3493(4) 0.0603(2) 0.0139(9) Uani 1 1 d . . .
C3 C 0.8322(2) 0.4062(4) -0.0020(2) 0.0161(10) Uani 1 1 d . . .
H3A H 0.8288 0.3699 -0.0428 0.019 Uiso 1 1 calc R . .
C4 C 0.8068(2) 0.5150(4) -0.0054(3) 0.0221(11) Uani 1 1 d . . .
H4A H 0.7858 0.5529 -0.0483 0.027 Uiso 1 1 calc R . .
C5 C 0.8121(2) 0.5684(4) 0.0540(2) 0.0198(11) Uani 1 1 d . . .
H5A H 0.7948 0.6433 0.0510 0.024 Uiso 1 1 calc R . .
C6 C 0.84197(19) 0.5161(4) 0.1179(2) 0.0168(10) Uani 1 1 d . . .
C7 C 0.8502(2) 0.5764(4) 0.1839(2) 0.0184(10) Uani 1 1 d . . .
C8 C 0.8565(2) 0.4886(4) 0.2386(2) 0.0172(10) Uani 1 1 d . . .
C9 C 0.8405(2) 0.5135(4) 0.2934(3) 0.0226(11) Uani 1 1 d . . .
H9A H 0.8230 0.5865 0.2961 0.027 Uiso 1 1 calc R . .
C10 C 0.8491(2) 0.4360(4) 0.3441(3) 0.0239(11) Uani 1 1 d . . .
H10A H 0.8370 0.4554 0.3808 0.029 Uiso 1 1 calc R . .
C11 C 0.8753(2) 0.3298(4) 0.3418(2) 0.0211(11) Uani 1 1 d . . .
H11A H 0.8816 0.2769 0.3772 0.025 Uiso 1 1 calc R . .
C12 C 0.89274(19) 0.2993(4) 0.2882(2) 0.0144(10) Uani 1 1 d . . .
C13 C 0.88191(19) 0.3807(4) 0.2365(2) 0.0127(9) Uani 1 1 d . . .
C14 C 0.89903(19) 0.0606(4) 0.3308(2) 0.0156(10) Uani 1 1 d . . .
C15 C 0.8506(2) -0.0213(4) 0.2933(2) 0.0176(10) Uani 1 1 d . . .
H15A H 0.8346 -0.0252 0.2448 0.021 Uiso 1 1 calc R . .
C16 C 0.8257(2) -0.0973(4) 0.3275(2) 0.0197(11) Uani 1 1 d . . .
H16A H 0.7924 -0.1529 0.3021 0.024 Uiso 1 1 calc R . .
C17 C 0.8490(2) -0.0927(4) 0.3979(3) 0.0228(11) Uani 1 1 d . . .
H17A H 0.8317 -0.1449 0.4207 0.027 Uiso 1 1 calc R . .
C18 C 0.8982(2) -0.0110(4) 0.4358(2) 0.0209(11) Uani 1 1 d . . .
H18A H 0.9141 -0.0073 0.4843 0.025 Uiso 1 1 calc R . .
C19 C 0.9232(2) 0.0641(4) 0.4021(2) 0.0191(10) Uani 1 1 d . . .
H19A H 0.9573 0.1186 0.4277 0.023 Uiso 1 1 calc R . .
C20 C 1.02294(19) 0.1805(4) 0.3482(2) 0.0148(10) Uani 1 1 d . . .
C21 C 1.0651(2) 0.0861(4) 0.3695(3) 0.0268(12) Uani 1 1 d . . .
H21A H 1.0460 0.0131 0.3543 0.032 Uiso 1 1 calc R . .
C22 C 1.1353(2) 0.0972(5) 0.4131(3) 0.0303(13) Uani 1 1 d . . .
H22A H 1.1641 0.0319 0.4278 0.036 Uiso 1 1 calc R . .
C23 C 1.1632(2) 0.2023(5) 0.4351(3) 0.0317(13) Uani 1 1 d . . .
H23A H 1.2110 0.2100 0.4658 0.038 Uiso 1 1 calc R . .
C24 C 1.1216(2) 0.2969(5) 0.4124(3) 0.0383(15) Uani 1 1 d . . .
H24A H 1.1412 0.3698 0.4267 0.046 Uiso 1 1 calc R . .
C25 C 1.0514(2) 0.2864(4) 0.3689(3) 0.0308(13) Uani 1 1 d . . .
H25A H 1.0230 0.3520 0.3535 0.037 Uiso 1 1 calc R . .
C26 C 0.9760(2) 0.2283(4) 0.0513(2) 0.0146(9) Uani 1 1 d . . .
C27 C 1.0053(2) 0.3340(4) 0.0530(2) 0.0165(10) Uani 1 1 d . . .
H27A H 0.9827 0.4002 0.0586 0.020 Uiso 1 1 calc R . .
C28 C 1.0673(2) 0.3423(4) 0.0464(2) 0.0193(10) Uani 1 1 d . . .
H28A H 1.0870 0.4148 0.0470 0.023 Uiso 1 1 calc R . .
C29 C 1.1012(2) 0.2474(4) 0.0389(3) 0.0247(12) Uani 1 1 d . . .
H29A H 1.1440 0.2544 0.0344 0.030 Uiso 1 1 calc R . .
C30 C 1.0730(2) 0.1428(4) 0.0379(3) 0.0366(14) Uani 1 1 d . . .
H30A H 1.0964 0.0770 0.0331 0.044 Uiso 1 1 calc R . .
C31 C 1.0102(2) 0.1325(4) 0.0440(3) 0.0295(13) Uani 1 1 d . . .
H31A H 0.9907 0.0598 0.0431 0.035 Uiso 1 1 calc R . .
C32 C 0.84082(19) 0.1301(4) -0.0141(2) 0.0144(10) Uani 1 1 d . . .
C33 C 0.8429(2) 0.1546(4) -0.0772(3) 0.0252(11) Uani 1 1 d . . .
H33A H 0.8712 0.2148 -0.0804 0.030 Uiso 1 1 calc R . .
C34 C 0.8036(3) 0.0911(4) -0.1349(3) 0.0323(13) Uani 1 1 d . . .
H34A H 0.8039 0.1091 -0.1779 0.039 Uiso 1 1 calc R . .
C35 C 0.7636(2) 0.0010(4) -0.1298(3) 0.0297(12) Uani 1 1 d . . .
H35A H 0.7377 -0.0435 -0.1692 0.036 Uiso 1 1 calc R . .
C36 C 0.7614(2) -0.0238(4) -0.0684(2) 0.0226(11) Uani 1 1 d . . .
H36A H 0.7336 -0.0850 -0.0655 0.027 Uiso 1 1 calc R . .
C37 C 0.79968(19) 0.0397(4) -0.0104(2) 0.0189(10) Uani 1 1 d . . .
H37A H 0.7980 0.0218 0.0320 0.023 Uiso 1 1 calc R . .
C38 C 0.9256(2) -0.0165(4) 0.1646(2) 0.0178(10) Uani 1 1 d D . .
C39 C 0.9975(6) -0.0721(10) 0.2077(8) 0.039(2) Uiso 0.474(10) 1 d PU A 1
H39A H 0.9945 -0.1537 0.1988 0.058 Uiso 0.474(10) 1 calc PR A 1
H39B H 1.0105 -0.0587 0.2566 0.058 Uiso 0.474(10) 1 calc PR A 1
H39C H 1.0329 -0.0389 0.1948 0.058 Uiso 0.474(10) 1 calc PR A 1
C39' C 0.9927(5) -0.0649(9) 0.1654(7) 0.031(2) Uiso 0.526(10) 1 d PU A 2
H39D H 0.9885 -0.1473 0.1601 0.046 Uiso 0.526(10) 1 calc PR A 2
H39E H 1.0318 -0.0464 0.2092 0.046 Uiso 0.526(10) 1 calc PR A 2
H39F H 1.0011 -0.0323 0.1275 0.046 Uiso 0.526(10) 1 calc PR A 2
C40 C 1.0789(2) 0.1837(4) 0.2214(2) 0.0187(10) Uani 1 1 d . . .
C41 C 1.1545(2) 0.1950(4) 0.2436(3) 0.0296(13) Uani 1 1 d . . .
H41A H 1.1762 0.1199 0.2536 0.044 Uiso 1 1 calc R . .
H41B H 1.1741 0.2420 0.2850 0.044 Uiso 1 1 calc R . .
H41C H 1.1638 0.2305 0.2069 0.044 Uiso 1 1 calc R . .
C42 C 0.9182(2) 0.6467(4) 0.2104(3) 0.0267(11) Uani 1 1 d . . .
H42A H 0.9580 0.5963 0.2195 0.040 Uiso 1 1 calc R . .
H42B H 0.9242 0.6856 0.2529 0.040 Uiso 1 1 calc R . .
H42C H 0.9155 0.7026 0.1756 0.040 Uiso 1 1 calc R . .
C43 C 0.7881(2) 0.6570(4) 0.1699(3) 0.0266(11) Uani 1 1 d . . .
H43A H 0.7446 0.6133 0.1531 0.040 Uiso 1 1 calc R . .
H43B H 0.7857 0.7130 0.1353 0.040 Uiso 1 1 calc R . .
H43C H 0.7945 0.6958 0.2126 0.040 Uiso 1 1 calc R . .
B1 B 1.3214(3) 0.3197(5) 0.1823(3) 0.0234(13) Uani 1 1 d . . .
F1 F 1.38841(14) 0.2735(3) 0.20426(16) 0.0380(8) Uani 1 1 d . . .
F2 F 1.32490(17) 0.4338(3) 0.19571(19) 0.0493(9) Uani 1 1 d . . .
F3 F 1.28836(14) 0.2637(2) 0.21764(16) 0.0366(8) Uani 1 1 d . . .
F4 F 1.28619(16) 0.2997(3) 0.11273(16) 0.0449(8) Uani 1 1 d . . .
C1S C 0.8910(2) 0.4275(4) 0.8035(3) 0.0248(11) Uani 1 1 d . . .
H1SA H 0.8744 0.3637 0.7698 0.030 Uiso 1 1 calc R . .
Cl1 Cl 0.92440(6) 0.53540(11) 0.76807(7) 0.0349(3) Uani 1 1 d . . .
Cl2 Cl 0.95757(6) 0.37615(11) 0.88035(7) 0.0307(3) Uani 1 1 d . . .
Cl3 Cl 0.82004(6) 0.47865(12) 0.81747(7) 0.0320(3) Uani 1 1 d . . .
C2S C 0.0793(2) 0.7077(5) 0.4238(3) 0.0334(13) Uani 1 1 d . . .
H2SA H 0.0937 0.7219 0.3855 0.040 Uiso 1 1 calc R . .
Cl4 Cl 0.05285(12) 0.56841(17) 0.41984(15) 0.1133(10) Uani 1 1 d . . .
Cl5 Cl 0.14986(7) 0.73349(17) 0.50126(8) 0.0601(5) Uani 1 1 d . . .
Cl6 Cl 0.00899(8) 0.79690(14) 0.41305(9) 0.0529(4) Uani 1 1 d . . .

loop_
_atom_site_aniso_label
_atom_site_aniso_U_11
_atom_site_aniso_U_22
_atom_site_aniso_U_33
_atom_site_aniso_U_23
_atom_site_aniso_U_13
_atom_site_aniso_U_12
Rh1 0.00853(13) 0.01078(18) 0.0145(2) 0.00074(15) 0.00550(13) -0.00005(12)
I1 0.01074(12) 0.01880(17) 0.01985(18) -0.00053(13) 0.00769(11) -0.00066(11)
P1 0.0108(4) 0.0124(6) 0.0163(7) 0.0014(5) 0.0059(4) 0.0001(4)
P2 0.0106(4) 0.0131(6) 0.0157(7) 0.0000(5) 0.0068(4) -0.0009(4)
N1 0.0181(17) 0.011(2) 0.019(2) 0.0007(16) 0.0097(16) -0.0012(14)
O1 0.0124(12) 0.0102(16) 0.0143(18) 0.0005(13) 0.0074(12) 0.0025(11)
C1 0.0123(18) 0.015(2) 0.015(3) 0.0020(19) 0.0065(17) -0.0014(16)
C2 0.0092(17) 0.016(2) 0.017(3) 0.000(2) 0.0052(16) -0.0017(17)
C3 0.0151(19) 0.018(3) 0.014(3) 0.0035(19) 0.0050(18) -0.0019(17)
C4 0.017(2) 0.020(3) 0.028(3) 0.007(2) 0.008(2) -0.0002(18)
C5 0.018(2) 0.013(3) 0.030(3) 0.008(2) 0.011(2) 0.0059(18)
C6 0.0140(19) 0.012(2) 0.028(3) 0.003(2) 0.0117(19) -0.0006(17)
C7 0.019(2) 0.013(2) 0.024(3) 0.001(2) 0.0093(19) 0.0019(17)
C8 0.0169(19) 0.011(2) 0.026(3) -0.003(2) 0.0115(19) -0.0017(17)
C9 0.025(2) 0.013(3) 0.030(3) -0.002(2) 0.012(2) 0.0070(19)
C10 0.033(2) 0.022(3) 0.023(3) 0.001(2) 0.019(2) 0.007(2)
C11 0.023(2) 0.027(3) 0.018(3) 0.002(2) 0.013(2) 0.0038(19)
C12 0.0096(17) 0.022(3) 0.012(3) 0.0001(19) 0.0048(17) 0.0029(17)
C13 0.0091(17) 0.016(2) 0.015(3) -0.0021(19) 0.0069(17) 0.0000(16)
C14 0.0111(18) 0.017(3) 0.021(3) 0.0019(19) 0.0086(18) 0.0038(17)
C15 0.018(2) 0.018(3) 0.016(3) 0.002(2) 0.0065(18) 0.0000(18)
C16 0.020(2) 0.014(3) 0.024(3) 0.001(2) 0.009(2) -0.0058(18)
C17 0.026(2) 0.020(3) 0.025(3) 0.003(2) 0.013(2) -0.008(2)
C18 0.023(2) 0.027(3) 0.014(3) 0.003(2) 0.0088(19) 0.001(2)
C19 0.0163(19) 0.021(3) 0.017(3) 0.002(2) 0.0048(18) 0.0010(18)
C20 0.0112(18) 0.019(3) 0.014(3) 0.0043(19) 0.0059(17) -0.0001(16)
C21 0.018(2) 0.025(3) 0.031(3) 0.005(2) 0.003(2) 0.0009(19)
C22 0.015(2) 0.042(4) 0.030(3) 0.010(3) 0.006(2) 0.008(2)
C23 0.012(2) 0.048(4) 0.026(3) -0.013(3) -0.002(2) -0.004(2)
C24 0.022(2) 0.033(3) 0.047(4) -0.021(3) 0.002(2) -0.006(2)
C25 0.014(2) 0.026(3) 0.045(4) -0.004(3) 0.005(2) 0.003(2)
C26 0.0146(18) 0.019(3) 0.013(3) 0.0013(19) 0.0077(17) 0.0007(17)
C27 0.020(2) 0.014(3) 0.018(3) 0.0003(19) 0.0107(18) 0.0000(17)
C28 0.020(2) 0.019(3) 0.021(3) 0.000(2) 0.0110(19) -0.0095(19)
C29 0.015(2) 0.029(3) 0.035(3) -0.001(2) 0.016(2) -0.0019(19)
C30 0.026(2) 0.026(3) 0.070(4) -0.008(3) 0.032(3) -0.001(2)
C31 0.029(2) 0.012(3) 0.059(4) -0.008(2) 0.030(3) -0.005(2)
C32 0.0126(18) 0.016(3) 0.013(3) 0.0024(19) 0.0034(17) 0.0016(16)
C33 0.033(2) 0.024(3) 0.021(3) 0.002(2) 0.014(2) 0.000(2)
C34 0.055(3) 0.030(3) 0.008(3) -0.002(2) 0.010(2) 0.004(3)
C35 0.029(2) 0.027(3) 0.024(3) -0.011(2) 0.002(2) 0.000(2)
C36 0.0147(19) 0.025(3) 0.027(3) -0.004(2) 0.008(2) -0.0019(19)
C37 0.0124(18) 0.024(3) 0.020(3) -0.002(2) 0.0063(18) -0.0014(18)
C38 0.0148(19) 0.021(3) 0.023(3) 0.003(2) 0.0129(19) -0.0016(18)
C40 0.017(2) 0.021(3) 0.018(3) 0.002(2) 0.0084(19) -0.0013(18)
C41 0.015(2) 0.029(3) 0.044(4) 0.007(3) 0.011(2) 0.001(2)
C42 0.029(2) 0.021(3) 0.030(3) 0.002(2) 0.012(2) -0.008(2)
C43 0.034(2) 0.020(3) 0.030(3) 0.007(2) 0.017(2) 0.012(2)
B1 0.026(3) 0.024(3) 0.020(4) 0.000(2) 0.010(2) 0.000(2)
F1 0.0278(14) 0.047(2) 0.040(2) 0.0096(16) 0.0161(14) 0.0064(14)
F2 0.064(2) 0.0232(19) 0.074(3) -0.0062(17) 0.042(2) -0.0081(16)
F3 0.0364(15) 0.0333(19) 0.051(2) 0.0083(15) 0.0285(15) 0.0006(13)
F4 0.0489(19) 0.045(2) 0.029(2) 0.0036(16) 0.0048(16) 0.0113(16)
C1S 0.026(2) 0.023(3) 0.027(3) 0.002(2) 0.012(2) -0.005(2)
Cl1 0.0361(6) 0.0306(8) 0.0452(9) 0.0136(6) 0.0239(6) 0.0052(6)
Cl2 0.0327(6) 0.0272(8) 0.0276(8) 0.0035(6) 0.0081(5) -0.0021(5)
Cl3 0.0246(5) 0.0461(9) 0.0261(8) -0.0072(6) 0.0115(5) -0.0051(5)
C2S 0.036(3) 0.033(3) 0.031(4) 0.000(3) 0.014(3) 0.007(2)
Cl4 0.0982(16) 0.0308(12) 0.176(3) -0.0272(14) 0.0224(16) -0.0020(11)
Cl5 0.0385(8) 0.1125(16) 0.0328(10) -0.0149(9) 0.0185(7) -0.0128(9)
Cl6 0.0572(9) 0.0445(10) 0.0594(12) 0.0055(8) 0.0268(8) 0.0221(8)

loop_
_atom_type_symbol
_atom_type_description
_atom_type_scat_dispersion_real
_atom_type_scat_dispersion_imag
_atom_type_scat_source
C C 0.0033 0.0016 'International Tables Vol C Tables 4.2.6.8 and 6.1.1.4'
H H 0.0000 0.0000 'International Tables Vol C Tables 4.2.6.8 and 6.1.1.4'
B B 0.0013 0.0007 'International Tables Vol C Tables 4.2.6.8 and 6.1.1.4'
N N 0.0061 0.0033 'International Tables Vol C Tables 4.2.6.8 and 6.1.1.4'
O O 0.0106 0.0060 'International Tables Vol C Tables 4.2.6.8 and 6.1.1.4'
F F 0.0171 0.0103 'International Tables Vol C Tables 4.2.6.8 and 6.1.1.4'
Rh Rh -1.1178 0.9187 'International Tables Vol C Tables 4.2.6.8 and 6.1.1.4'
I I -0.4742 1.8119 'International Tables Vol C Tables 4.2.6.8 and 6.1.1.4'
P P 0.1023 0.0942 'International Tables Vol C Tables 4.2.6.8 and 6.1.1.4'
Cl Cl 0.1484 0.1585 'International Tables Vol C Tables 4.2.6.8 and 6.1.1.4'

loop_
_geom_angle_atom_site_label_1
_geom_angle_atom_site_label_2
_geom_angle_atom_site_label_3
_geom_angle
C38 Rh1 N1 91.03(14)
C38 Rh1 P2 99.30(13)
N1 Rh1 P2 90.03(11)
C38 Rh1 P1 100.56(13)
N1 Rh1 P1 90.26(11)
P2 Rh1 P1 160.12(4)
C38 Rh1 O1 177.49(12)
N1 Rh1 O1 91.46(11)
P2 Rh1 O1 80.42(7)
P1 Rh1 O1 79.71(7)
C38 Rh1 I1 96.52(11)
N1 Rh1 I1 172.43(10)
P2 Rh1 I1 88.23(3)
P1 Rh1 I1 88.89(3)
O1 Rh1 I1 80.98(6)
C12 P1 C14 108.28(18)
C12 P1 C20 103.65(19)
C14 P1 C20 103.06(19)
C12 P1 Rh1 101.19(15)
C14 P1 Rh1 125.48(15)
C20 P1 Rh1 113.24(14)
C2 P2 C26 103.53(19)
C2 P2 C32 109.44(19)
C26 P2 C32 102.56(19)
C2 P2 Rh1 101.67(15)
C26 P2 Rh1 113.58(15)
C32 P2 Rh1 124.37(14)
C40 N1 Rh1 179.2(4)
C1 O1 C13 116.7(3)
C1 O1 Rh1 115.5(2)
C13 O1 Rh1 115.4(2)
C6 C1 C2 122.4(4)
C6 C1 O1 120.8(4)
C2 C1 O1 116.7(4)
C3 C2 C1 117.8(4)
C3 C2 P2 120.0(3)
C1 C2 P2 122.1(3)
C4 C3 C2 120.9(4)
C4 C3 H3A 119.6
C2 C3 H3A 119.6
C5 C4 C3 119.7(4)
C5 C4 H4A 120.1
C3 C4 H4A 120.1
C4 C5 C6 122.2(4)
C4 C5 H5A 118.9
C6 C5 H5A 118.9
C5 C6 C1 117.0(4)
C5 C6 C7 122.3(4)
C1 C6 C7 120.7(4)
C6 C7 C8 109.4(4)
C6 C7 C43 110.5(4)
C8 C7 C43 111.2(4)
C6 C7 C42 108.6(3)
C8 C7 C42 108.2(4)
C43 C7 C42 108.8(4)
C9 C8 C13 117.2(4)
C9 C8 C7 122.2(4)
C13 C8 C7 120.6(4)
C10 C9 C8 122.1(4)
C10 C9 H9A 119.0
C8 C9 H9A 119.0
C9 C10 C11 120.0(4)
C9 C10 H10A 120.0
C11 C10 H10A 120.0
C10 C11 C12 120.9(4)
C10 C11 H11A 119.5
C12 C11 H11A 119.5
C11 C12 C13 117.3(4)
C11 C12 P1 120.9(3)
C13 C12 P1 121.7(3)
C8 C13 C12 122.5(4)
C8 C13 O1 121.0(4)
C12 C13 O1 116.4(4)
C15 C14 C19 119.8(4)
C15 C14 P1 120.5(3)
C19 C14 P1 119.6(3)
C14 C15 C16 119.4(4)
C14 C15 H15A 120.3
C16 C15 H15A 120.3
C17 C16 C15 120.7(4)
C17 C16 H16A 119.6
C15 C16 H16A 119.6
C16 C17 C18 120.0(4)
C16 C17 H17A 120.0
C18 C17 H17A 120.0
C19 C18 C17 119.5(4)
C19 C18 H18A 120.3
C17 C18 H18A 120.3
C18 C19 C14 120.6(4)
C18 C19 H19A 119.7
C14 C19 H19A 119.7
C25 C20 C21 119.6(4)
C25 C20 P1 121.5(3)
C21 C20 P1 118.8(4)
C20 C21 C22 120.3(5)
C20 C21 H21A 119.8
C22 C21 H21A 119.8
C23 C22 C21 120.1(5)
C23 C22 H22A 120.0
C21 C22 H22A 120.0
C22 C23 C24 119.7(4)
C22 C23 H23A 120.2
C24 C23 H23A 120.2
C23 C24 C25 120.6(5)
C23 C24 H24A 119.7
C25 C24 H24A 119.7
C20 C25 C24 119.7(5)
C20 C25 H25A 120.1
C24 C25 H25A 120.1
C31 C26 C27 119.4(4)
C31 C26 P2 117.2(3)
C27 C26 P2 123.4(3)
C28 C27 C26 119.6(4)
C28 C27 H27A 120.2
C26 C27 H27A 120.2
C29 C28 C27 121.1(4)
C29 C28 H28A 119.5
C27 C28 H28A 119.5
C30 C29 C28 119.6(4)
C30 C29 H29A 120.2
C28 C29 H29A 120.2
C29 C30 C31 120.2(4)
C29 C30 H30A 119.9
C31 C30 H30A 119.9
C26 C31 C30 120.1(4)
C26 C31 H31A 120.0
C30 C31 H31A 120.0
C37 C32 C33 118.8(4)
C37 C32 P2 120.3(3)
C33 C32 P2 120.6(3)
C34 C33 C32 120.0(5)
C34 C33 H33A 120.0
C32 C33 H33A 120.0
C33 C34 C35 120.1(5)
C33 C34 H34A 120.0
C35 C34 H34A 120.0
C36 C35 C34 120.3(5)
C36 C35 H35A 119.8
C34 C35 H35A 119.8
C35 C36 C37 120.3(4)
C35 C36 H36A 119.8
C37 C36 H36A 119.8
C36 C37 C32 120.4(4)
C36 C37 H37A 119.8
C32 C37 H37A 119.8
O2' C38 O2 28.2(5)
O2' C38 C39' 109.1(7)
O2 C38 C39' 121.4(6)
O2' C38 C39 118.5(7)
O2 C38 C39 113.4(7)
C39' C38 C39 32.9(5)
O2' C38 Rh1 123.5(5)
O2 C38 Rh1 118.8(4)
C39' C38 Rh1 119.8(4)
C39 C38 Rh1 117.9(5)
C38 C39 H39A 109.5
C38 C39 H39B 109.5
H39A C39 H39B 109.5
C38 C39 H39C 109.5
H39A C39 H39C 109.5
H39B C39 H39C 109.5
C38 C39' H39D 109.5
C38 C39' H39E 109.5
H39D C39' H39E 109.5
C38 C39' H39F 109.5
H39D C39' H39F 109.5
H39E C39' H39F 109.5
N1 C40 C41 178.4(5)
C40 C41 H41A 109.5
C40 C41 H41B 109.5
H41A C41 H41B 109.5
C40 C41 H41C 109.5
H41A C41 H41C 109.5
H41B C41 H41C 109.5
C7 C42 H42A 109.5
C7 C42 H42B 109.5
H42A C42 H42B 109.5
C7 C42 H42C 109.5
H42A C42 H42C 109.5
H42B C42 H42C 109.5
C7 C43 H43A 109.5
C7 C43 H43B 109.5
H43A C43 H43B 109.5
C7 C43 H43C 109.5
H43A C43 H43C 109.5
H43B C43 H43C 109.5
F2 B1 F4 110.6(4)
F2 B1 F3 110.4(4)
F4 B1 F3 109.9(4)
F2 B1 F1 110.7(4)
F4 B1 F1 107.9(4)
F3 B1 F1 107.3(4)
Cl3 C1S Cl2 111.2(3)
Cl3 C1S Cl1 110.3(3)
Cl2 C1S Cl1 110.1(2)
Cl3 C1S H1SA 108.4
Cl2 C1S H1SA 108.4
Cl1 C1S H1SA 108.4
Cl4 C2S Cl5 110.2(3)
Cl4 C2S Cl6 109.1(3)
Cl5 C2S Cl6 111.1(3)
Cl4 C2S H2SA 108.8
Cl5 C2S H2SA 108.8
Cl6 C2S H2SA 108.8

loop_
_geom_bond_atom_site_label_1
_geom_bond_atom_site_label_2
_geom_bond_distance
Rh1 C38 2.009(5)
Rh1 N1 2.032(3)
Rh1 P2 2.3166(12)
Rh1 P1 2.3223(12)
Rh1 O1 2.374(3)
Rh1 I1 2.6694(4)
P1 C12 1.819(4)
P1 C14 1.823(4)
P1 C20 1.828(4)
P2 C2 1.821(4)
P2 C26 1.824(4)
P2 C32 1.825(4)
N1 C40 1.131(5)
O1 C1 1.413(5)
O1 C13 1.413(5)
O2 C38 1.199(5)
O2' C38 1.194(5)
C1 C6 1.394(6)
C1 C2 1.411(6)
C2 C3 1.389(6)
C3 C4 1.384(6)
C3 H3A 0.9500
C4 C5 1.381(7)
C4 H4A 0.9500
C5 C6 1.390(6)
C5 H5A 0.9500
C6 C7 1.528(6)
C7 C8 1.530(6)
C7 C43 1.545(6)
C7 C42 1.546(6)
C8 C9 1.384(6)
C8 C13 1.391(6)
C9 C10 1.374(6)
C9 H9A 0.9500
C10 C11 1.381(6)
C10 H10A 0.9500
C11 C12 1.392(6)
C11 H11A 0.9500
C12 C13 1.411(6)
C14 C15 1.393(6)
C14 C19 1.393(6)
C15 C16 1.393(6)
C15 H15A 0.9500
C16 C17 1.379(6)
C16 H16A 0.9500
C17 C18 1.401(6)
C17 H17A 0.9500
C18 C19 1.384(6)
C18 H18A 0.9500
C19 H19A 0.9500
C20 C25 1.379(6)
C20 C21 1.381(6)
C21 C22 1.388(6)
C21 H21A 0.9500
C22 C23 1.371(7)
C22 H22A 0.9500
C23 C24 1.378(7)
C23 H23A 0.9500
C24 C25 1.387(6)
C24 H24A 0.9500
C25 H25A 0.9500
C26 C31 1.386(6)
C26 C27 1.388(6)
C27 C28 1.378(5)
C27 H27A 0.9500
C28 C29 1.376(6)
C28 H28A 0.9500
C29 C30 1.368(6)
C29 H29A 0.9500
C30 C31 1.391(6)
C30 H30A 0.9500
C31 H31A 0.9500
C32 C37 1.399(6)
C32 C33 1.401(6)
C33 C34 1.386(7)
C33 H33A 0.9500
C34 C35 1.390(7)
C34 H34A 0.9500
C35 C36 1.368(7)
C35 H35A 0.9500
C36 C37 1.385(6)
C36 H36A 0.9500
C37 H37A 0.9500
C38 C39' 1.522(9)
C38 C39 1.554(12)
C39 H39A 0.9800
C39 H39B 0.9800
C39 H39C 0.9800
C39' H39D 0.9800
C39' H39E 0.9800
C39' H39F 0.9800
C40 C41 1.468(5)
C41 H41A 0.9800
C41 H41B 0.9800
C41 H41C 0.9800
C42 H42A 0.9800
C42 H42B 0.9800
C42 H42C 0.9800
C43 H43A 0.9800
C43 H43B 0.9800
C43 H43C 0.9800
B1 F2 1.374(6)
B1 F4 1.380(6)
B1 F3 1.392(6)
B1 F1 1.402(6)
C1S Cl3 1.754(5)
C1S Cl2 1.766(5)
C1S Cl1 1.774(5)
C1S H1SA 1.0000
C2S Cl4 1.729(6)
C2S Cl5 1.732(5)
C2S Cl6 1.755(5)
C2S H2SA 1.0000
